data_2231362
loop_
_publ_author_name
'Asiri, Abdullah M.'
'Al-Youbi, Abdulrahman O.'
'Zayed, Mohie E. M.'
'Ng, Seik Weng'

_publ_section_title
;
 1-Chloro-1-[(4-nitrophenyl)hydrazinylidene]propan-2-one
;
_journal_coeditor_code XU5261
_journal_issue 8
_journal_name_full 'Acta Crystallographica Section E'
_journal_page_first o1963
_journal_paper_doi 10.1107/S1600536811026407
_journal_volume 67
_journal_year 2011
_chemical_formula_iupac 'C9 H8 Cl N3 O3'
_chemical_formula_moiety 'C9 H8 Cl N3 O3'
_chemical_formula_sum 'C9 H8 Cl N3 O3'
_chemical_formula_weight 241.63
_chemical_name_systematic
;
1-Chloro-1-[(4-nitrophenyl)hydrazinylidene]propan-2-one
;
_space_group_IT_number 14
_symmetry_cell_setting monoclinic
_symmetry_space_group_name_Hall '-P 2yn'
_symmetry_space_group_name_H-M 'P 1 21/n 1'
_atom_sites_solution_hydrogens geom
_atom_sites_solution_primary direct
_atom_sites_solution_secondary difmap
_audit_creation_method SHELXL-97
_cell_angle_alpha 90.00
_cell_angle_beta 95.589(4)
_cell_angle_gamma 90.00
_cell_formula_units_Z 4
_cell_length_a 7.0628(3)
_cell_length_b 13.4182(5)
_cell_length_c 11.2884(5)
_cell_measurement_reflns_used 1647
_cell_measurement_temperature 100(2)
_cell_measurement_theta_max 74.26
_cell_measurement_theta_min 3.29
_cell_volume 1064.72(8)
_computing_cell_refinement 'CrysAlis PRO (Agilent, 2010)'
_computing_data_collection 'CrysAlis PRO (Agilent, 2010)'
_computing_data_reduction 'CrysAlis PRO (Agilent, 2010)'
_computing_molecular_graphics 'X-SEED (Barbour, 2001)'
_computing_publication_material 'publCIF (Westrip, 2010)'
_computing_structure_refinement 'SHELXL97 (Sheldrick, 2008)'
_computing_structure_solution 'SHELXS97 (Sheldrick, 2008)'
_diffrn_ambient_temperature 100(2)
_diffrn_detector_area_resol_mean 10.4041
_diffrn_measured_fraction_theta_full 0.970
_diffrn_measured_fraction_theta_max 0.970
_diffrn_measurement_device_type 'Agilent SuperNova Dual diffractometer with an Atlas detector'
_diffrn_measurement_method \w
_diffrn_radiation_monochromator Mirror
_diffrn_radiation_source 'SuperNova (Cu) X-ray Source'
_diffrn_radiation_type CuK\a
_diffrn_radiation_wavelength 1.54184
_diffrn_reflns_av_R_equivalents 0.0199
_diffrn_reflns_av_sigmaI/netI 0.0286
_diffrn_reflns_limit_h_max 5
_diffrn_reflns_limit_h_min -8
_diffrn_reflns_limit_k_max 16
_diffrn_reflns_limit_k_min -16
_diffrn_reflns_limit_l_max 14
_diffrn_reflns_limit_l_min -14
_diffrn_reflns_number 4113
_diffrn_reflns_theta_full 74.43
_diffrn_reflns_theta_max 74.43
_diffrn_reflns_theta_min 5.13
_diffrn_standards_decay_% 0
_diffrn_standards_interval_count 0
_diffrn_standards_interval_time 0
_diffrn_standards_number 0
_exptl_absorpt_coefficient_mu 3.188
_exptl_absorpt_correction_T_max 0.8569
_exptl_absorpt_correction_T_min 0.5681
_exptl_absorpt_correction_type multi-scan
_exptl_absorpt_process_details '(CrysAlis PRO; Agilent, 2010)'
_exptl_crystal_colour yellow
_exptl_crystal_density_diffrn 1.507
_exptl_crystal_density_method 'not measured'
_exptl_crystal_description prism
_exptl_crystal_F_000 496
_exptl_crystal_size_max 0.20
_exptl_crystal_size_mid 0.10
_exptl_crystal_size_min 0.05
_refine_diff_density_max 1.214
_refine_diff_density_min -0.484
_refine_ls_extinction_method none
_refine_ls_goodness_of_fit_ref 1.094
_refine_ls_hydrogen_treatment mixed
_refine_ls_matrix_type full
_refine_ls_number_parameters 150
_refine_ls_number_reflns 2105
_refine_ls_number_restraints 0
_refine_ls_restrained_S_all 1.094
_refine_ls_R_factor_all 0.0611
_refine_ls_R_factor_gt 0.0537
_refine_ls_shift/su_max 0.001
_refine_ls_shift/su_mean 0.001
_refine_ls_structure_factor_coef Fsqd
_refine_ls_weighting_details 'calc w=1/[\s^2^(Fo^2^)+(0.0849P)^2^+0.8946P] where P=(Fo^2^+2Fc^2^)/3'
_refine_ls_weighting_scheme calc
_refine_ls_wR_factor_gt 0.1453
_refine_ls_wR_factor_ref 0.1521
_reflns_number_gt 1839
_reflns_number_total 2105
_reflns_threshold_expression I>2\s(I)
_cod_data_source_file xu5261.cif
_cod_data_source_block I
_cod_original_sg_symbol_H-M 'P 21/n'
_cod_database_code 2231362
_cod_database_fobs_code 2231362

loop_
_symmetry_equiv_pos_as_xyz
'x, y, z'
'-x+1/2, y+1/2, -z+1/2'
'-x, -y, -z'
'x-1/2, -y-1/2, z-1/2'

loop_
_atom_site_type_symbol
_atom_site_label
_atom_site_fract_x
_atom_site_fract_y
_atom_site_fract_z
_atom_site_U_iso_or_equiv
_atom_site_adp_type
_atom_site_calc_flag
_atom_site_refinement_flags
_atom_site_occupancy
_atom_site_symmetry_multiplicity
Cl Cl1 0.63780(10) 0.29860(4) 0.39614(6) 0.0299(2) Uani d . 1 1
O O1 0.4446(3) 0.25504(13) 0.15943(16) 0.0275(4) Uani d . 1 1
O O2 0.8827(3) -0.34157(14) 0.6658(2) 0.0369(5) Uani d . 1 1
O O3 1.0132(3) -0.25969(16) 0.81885(18) 0.0383(5) Uani d . 1 1
N N1 0.6623(3) 0.10048(16) 0.37953(18) 0.0213(5) Uani d . 1 1
N N2 0.7385(3) 0.09908(17) 0.49160(19) 0.0226(5) Uani d . 1 1
H H2 0.753(5) 0.154(3) 0.528(3) 0.042(10) Uiso d . 1 1
N N3 0.9267(3) -0.26356(18) 0.7182(2) 0.0300(5) Uani d . 1 1
C C1 0.5294(4) 0.0846(2) 0.1360(2) 0.0304(6) Uani d . 1 1
H H1A 0.4572 0.0912 0.0578 0.046 Uiso calc R 1 1
H H1B 0.4743 0.0311 0.1808 0.046 Uiso calc R 1 1
H H1C 0.6622 0.0686 0.1258 0.046 Uiso calc R 1 1
C C2 0.5211(4) 0.1804(2) 0.2026(2) 0.0251(6) Uani d . 1 1
C C3 0.6129(4) 0.18280(19) 0.3275(2) 0.0224(5) Uani d . 1 1
C C4 0.7818(3) 0.00828(19) 0.5472(2) 0.0209(5) Uani d . 1 1
C C5 0.8644(4) 0.0084(2) 0.6644(2) 0.0246(5) Uani d . 1 1
H H5 0.8885 0.0696 0.7054 0.030 Uiso calc R 1 1
C C6 0.9115(4) -0.0816(2) 0.7210(2) 0.0250(5) Uani d . 1 1
H H6 0.9677 -0.0825 0.8009 0.030 Uiso calc R 1 1
C C7 0.8754(4) -0.16926(19) 0.6594(2) 0.0237(5) Uani d . 1 1
C C8 0.7916(4) -0.17086(19) 0.5427(2) 0.0241(5) Uani d . 1 1
H H8 0.7668 -0.2324 0.5026 0.029 Uiso calc R 1 1
C C9 0.7449(4) -0.08185(19) 0.4860(2) 0.0229(5) Uani d . 1 1
H H9 0.6882 -0.0815 0.4061 0.027 Uiso calc R 1 1

loop_
_atom_site_aniso_label
_atom_site_aniso_U_11
_atom_site_aniso_U_22
_atom_site_aniso_U_33
_atom_site_aniso_U_12
_atom_site_aniso_U_13
_atom_site_aniso_U_23
Cl1 0.0424(4) 0.0166(4) 0.0299(4) 0.0005(2) 0.0002(3) 0.0006(2)
O1 0.0353(10) 0.0225(9) 0.0246(9) 0.0050(8) 0.0026(8) 0.0069(7)
O2 0.0469(12) 0.0195(10) 0.0448(12) 0.0028(9) 0.0070(10) 0.0060(9)
O3 0.0513(13) 0.0354(11) 0.0272(10) 0.0140(10) -0.0015(9) 0.0142(9)
N1 0.0244(10) 0.0193(10) 0.0202(10) 0.0008(8) 0.0019(8) 0.0023(8)
N2 0.0300(11) 0.0183(10) 0.0195(10) 0.0001(9) 0.0014(8) -0.0007(9)
N3 0.0329(12) 0.0262(12) 0.0322(12) 0.0067(10) 0.0099(10) 0.0094(10)
C1 0.0410(15) 0.0266(14) 0.0233(12) 0.0013(12) 0.0021(11) -0.0004(11)
C2 0.0279(12) 0.0229(12) 0.0253(13) 0.0009(10) 0.0066(10) 0.0058(10)
C3 0.0265(12) 0.0169(11) 0.0244(12) 0.0022(10) 0.0062(10) 0.0026(10)
C4 0.0214(11) 0.0179(12) 0.0242(12) 0.0006(9) 0.0060(9) 0.0034(10)
C5 0.0291(12) 0.0206(13) 0.0245(12) -0.0018(10) 0.0046(10) -0.0028(10)
C6 0.0259(12) 0.0297(14) 0.0193(11) 0.0032(10) 0.0016(9) 0.0044(10)
C7 0.0266(12) 0.0197(13) 0.0254(13) 0.0052(10) 0.0059(10) 0.0097(10)
C8 0.0287(12) 0.0186(12) 0.0259(13) -0.0007(10) 0.0071(10) -0.0007(10)
C9 0.0275(12) 0.0198(12) 0.0214(12) -0.0009(10) 0.0027(9) 0.0002(10)

loop_
_atom_type_symbol
_atom_type_description
_atom_type_scat_dispersion_real
_atom_type_scat_dispersion_imag
_atom_type_scat_source
C C 0.0181 0.0091 'International Tables Vol C Tables 4.2.6.8 and 6.1.1.4'
H H 0.0000 0.0000 'International Tables Vol C Tables 4.2.6.8 and 6.1.1.4'
N N 0.0311 0.0180 'International Tables Vol C Tables 4.2.6.8 and 6.1.1.4'
O O 0.0492 0.0322 'International Tables Vol C Tables 4.2.6.8 and 6.1.1.4'
Cl Cl 0.3639 0.7018 'International Tables Vol C Tables 4.2.6.8 and 6.1.1.4'

loop_
_geom_angle_atom_site_label_1
_geom_angle_atom_site_label_2
_geom_angle_atom_site_label_3
_geom_angle
C3 N1 N2 121.0(2)
N1 N2 C4 119.6(2)
N1 N2 H2 118(3)
C4 N2 H2 122(3)
O2 N3 O3 123.9(2)
O2 N3 C7 118.7(2)
O3 N3 C7 117.4(2)
C2 C1 H1A 109.5
C2 C1 H1B 109.5
H1A C1 H1B 109.5
C2 C1 H1C 109.5
H1A C1 H1C 109.5
H1B C1 H1C 109.5
O1 C2 C1 123.0(2)
O1 C2 C3 119.7(2)
C1 C2 C3 117.3(2)
N1 C3 C2 119.1(2)
N1 C3 Cl1 123.7(2)
C2 C3 Cl1 117.12(18)
N2 C4 C5 118.7(2)
N2 C4 C9 120.7(2)
C5 C4 C9 120.6(2)
C6 C5 C4 119.6(2)
C6 C5 H5 120.2
C4 C5 H5 120.2
C7 C6 C5 119.1(2)
C7 C6 H6 120.5
C5 C6 H6 120.5
C6 C7 C8 122.1(2)
C6 C7 N3 119.1(2)
C8 C7 N3 118.8(2)
C9 C8 C7 119.1(2)
C9 C8 H8 120.4
C7 C8 H8 120.4
C8 C9 C4 119.5(2)
C8 C9 H9 120.2
C4 C9 H9 120.2

loop_
_geom_bond_atom_site_label_1
_geom_bond_atom_site_label_2
_geom_bond_distance
Cl1 C3 1.737(3)
O1 C2 1.217(3)
O2 N3 1.227(3)
O3 N3 1.238(3)
N1 C3 1.283(3)
N1 N2 1.326(3)
N2 C4 1.391(3)
N2 H2 0.85(4)
N3 C7 1.458(3)
C1 C2 1.493(4)
C1 H1A 0.9800
C1 H1B 0.9800
C1 H1C 0.9800
C2 C3 1.494(4)
C4 C5 1.393(4)
C4 C9 1.405(4)
C5 C6 1.391(4)
C5 H5 0.9500
C6 C7 1.377(4)
C6 H6 0.9500
C7 C8 1.391(4)
C8 C9 1.380(4)
C8 H8 0.9500
C9 H9 0.9500

loop_
_geom_hbond_atom_site_label_D
_geom_hbond_atom_site_label_H
_geom_hbond_atom_site_label_A
_geom_hbond_site_symmetry_A
_geom_hbond_distance_DH
_geom_hbond_distance_HA
_geom_hbond_distance_DA
_geom_hbond_angle_DHA
_geom_hbond_publ_flag
N2 H2 O1 4_666 0.85(4) 2.26(4) 3.000(3) 145(3) yes

loop_
_geom_torsion_atom_site_label_1
_geom_torsion_atom_site_label_2
_geom_torsion_atom_site_label_3
_geom_torsion_atom_site_label_4
_geom_torsion
C3 N1 N2 C4 176.8(2)
N2 N1 C3 C2 -177.8(2)
N2 N1 C3 Cl1 -0.4(3)
O1 C2 C3 N1 167.5(2)
C1 C2 C3 N1 -12.9(4)
O1 C2 C3 Cl1 -10.0(3)
C1 C2 C3 Cl1 169.63(19)
N1 N2 C4 C5 179.0(2)
N1 N2 C4 C9 -0.3(3)
N2 C4 C5 C6 -179.0(2)
C9 C4 C5 C6 0.3(4)
C4 C5 C6 C7 0.1(4)
C5 C6 C7 C8 -0.6(4)
C5 C6 C7 N3 179.3(2)
O2 N3 C7 C6 175.2(2)
O3 N3 C7 C6 -4.9(4)
O2 N3 C7 C8 -4.9(4)
O3 N3 C7 C8 175.0(2)
C6 C7 C8 C9 0.8(4)
N3 C7 C8 C9 -179.1(2)
C7 C8 C9 C4 -0.3(4)
N2 C4 C9 C8 179.2(2)
C5 C4 C9 C8 -0.2(4)

loop_
_cod_related_entry_id
_cod_related_entry_database
_cod_related_entry_code
1 ChemSpider 4647074
